data_7154388
loop_
_publ_author_name
'Vibhute, Amol M.'
'Konieczny, Vera'
'Taylor, Colin W.'
'Sureshan, Kana M.'

_publ_section_title
;
 Triazolophostins: a library of novel and potent agonists of IP3
 receptors.
;
_journal_issue 24
_journal_name_full 'Organic &amp; biomolecular chemistry'
_journal_page_first 6698
_journal_page_last 6710
_journal_paper_doi 10.1039/c5ob00440c
_journal_volume 13
_journal_year 2015
_chemical_formula_moiety 'C39 H46 O12'
_chemical_formula_sum 'C39 H46 O12'
_chemical_formula_weight 706.76
_chemical_name_systematic
;
 ?
;
_space_group_IT_number 4
_symmetry_cell_setting monoclinic
_symmetry_space_group_name_Hall 'P 2yb'
_symmetry_space_group_name_H-M 'P 1 21 1'
_atom_sites_solution_hydrogens geom
_atom_sites_solution_primary direct
_atom_sites_solution_secondary difmap
_audit_creation_method SHELXL-97
_audit_update_record
;
2014-09-01 deposited with the CCDC.
2015-03-26 downloaded from the CCDC.
;
_cell_angle_alpha 90.000(5)
_cell_angle_beta 103.796(5)
_cell_angle_gamma 90.000(5)
_cell_formula_units_Z 2
_cell_length_a 13.088(5)
_cell_length_b 9.287(5)
_cell_length_c 16.183(5)
_cell_measurement_reflns_used 6429
_cell_measurement_temperature 296(2)
_cell_measurement_theta_max 24.70
_cell_measurement_theta_min 2.55
_cell_volume 1910.3(14)
_computing_cell_refinement 'Bruker SAINT'
_computing_data_collection 'Bruker APEX2'
_computing_data_reduction 'Bruker SAINT'
_computing_molecular_graphics 'Bruker SHELXTL'
_computing_publication_material 'Bruker SHELXTL'
_computing_structure_refinement 'SHELXL-97 (Sheldrick, 2008)'
_computing_structure_solution 'SHELXS-97 (Sheldrick, 2008)'
_diffrn_ambient_temperature 296(2)
_diffrn_measured_fraction_theta_full 0.999
_diffrn_measured_fraction_theta_max 0.999
_diffrn_measurement_device_type 'Bruker APEX-II CCD'
_diffrn_measurement_method '\f and \w scans'
_diffrn_radiation_monochromator graphite
_diffrn_radiation_source 'fine-focus sealed tube'
_diffrn_radiation_type MoK\a
_diffrn_radiation_wavelength 0.71073
_diffrn_reflns_av_R_equivalents 0.0206
_diffrn_reflns_av_sigmaI/netI 0.0262
_diffrn_reflns_limit_h_max 15
_diffrn_reflns_limit_h_min -15
_diffrn_reflns_limit_k_max 11
_diffrn_reflns_limit_k_min -10
_diffrn_reflns_limit_l_max 19
_diffrn_reflns_limit_l_min -19
_diffrn_reflns_number 14958
_diffrn_reflns_theta_full 25.00
_diffrn_reflns_theta_max 25.00
_diffrn_reflns_theta_min 1.30
_diffrn_standards_number 0
_exptl_absorpt_coefficient_mu 0.091
_exptl_absorpt_correction_T_max 0.9865
_exptl_absorpt_correction_T_min 0.9777
_exptl_absorpt_correction_type multi-scan
_exptl_absorpt_process_details SADABS
_exptl_crystal_colour colourless
_exptl_crystal_density_diffrn 1.229
_exptl_crystal_density_meas 1.227
_exptl_crystal_density_method 'not measured'
_exptl_crystal_description block
_exptl_crystal_F_000 752
_exptl_crystal_size_max 0.25
_exptl_crystal_size_mid 0.15
_exptl_crystal_size_min 0.15
_refine_diff_density_max 1.032
_refine_diff_density_min -0.401
_refine_diff_density_rms 0.165
_refine_ls_abs_structure_details 'Flack H D (1983), Acta Cryst. A39, 876-881'
_refine_ls_abs_structure_Flack -0.6(12)
_refine_ls_extinction_coef 0.050(4)
_refine_ls_extinction_expression Fc^*^=kFc[1+0.001xFc^2^\l^3^/sin(2\q)]^-1/4^
_refine_ls_extinction_method SHELXL
_refine_ls_goodness_of_fit_ref 1.074
_refine_ls_hydrogen_treatment constr
_refine_ls_matrix_type full
_refine_ls_number_parameters 431
_refine_ls_number_reflns 6326
_refine_ls_number_restraints 1
_refine_ls_restrained_S_all 1.073
_refine_ls_R_factor_all 0.0788
_refine_ls_R_factor_gt 0.0650
_refine_ls_shift/su_max 0.028
_refine_ls_shift/su_mean 0.002
_refine_ls_structure_factor_coef Fsqd
_refine_ls_weighting_details 'calc w=1/[\s^2^(Fo^2^)+(0.1216P)^2^+0.5667P] where P=(Fo^2^+2Fc^2^)/3'
_refine_ls_weighting_scheme calc
_refine_ls_wR_factor_gt 0.1711
_refine_ls_wR_factor_ref 0.1905
_reflns_number_gt 5392
_reflns_number_total 6326
_reflns_threshold_expression >2\s(I)
_cod_data_source_file c5ob00440c2.cif
_cod_data_source_block 0278_310713_kms_bvi_43_0m
_cod_depositor_comments
;
The following automatic conversions were performed:

'_symmetry_cell_setting' value 'Monoclinic' changed to 'monoclinic'
according to
/usr/data/users/saulius/crontab/automatic-downloads/rss-feeds/RSC/lib/dictionaries/cif_core.dic
dictionary named 'cif_core.dic' version 2.4.2 from 2011-04-26.

Automatic conversion script
Id: cif_fix_values 3105 2015-03-04 15:46:00Z robertas 

 Adding full bibliography for 7154388.cif.
;
_cod_original_sg_symbol_H-M 'P2(1)   '
_cod_database_code 7154388

loop_
_symmetry_equiv_pos_as_xyz
'x, y, z'
'-x, y+1/2, -z'

loop_
_atom_site_label
_atom_site_type_symbol
_atom_site_fract_x
_atom_site_fract_y
_atom_site_fract_z
_atom_site_U_iso_or_equiv
_atom_site_adp_type
_atom_site_occupancy
_atom_site_symmetry_multiplicity
_atom_site_calc_flag
_atom_site_refinement_flags
C1' C 0.7605(2) 0.0955(3) 0.37512(19) 0.0378(6) Uani 1 1 d .
H1' H 0.8348 0.1112 0.4028 0.045 Uiso 1 1 calc R
C1 C 0.9230(3) -0.3180(4) 0.4734(2) 0.0483(8) Uani 1 1 d .
H1 H 0.9746 -0.3450 0.4410 0.058 Uiso 1 1 calc R
C2' C 0.6956(2) 0.2171(3) 0.4010(2) 0.0402(7) Uani 1 1 d .
H2' H 0.7226 0.3102 0.3870 0.048 Uiso 1 1 calc R
C2 C 0.8988(2) -0.1571(4) 0.4638(2) 0.0435(7) Uani 1 1 d .
H2 H 0.9536 -0.1017 0.4461 0.052 Uiso 1 1 calc R
C3' C 0.5814(2) 0.2001(3) 0.3523(2) 0.0400(7) Uani 1 1 d .
H3' H 0.5514 0.1135 0.3719 0.048 Uiso 1 1 calc R
C3 C 0.7939(2) -0.1532(3) 0.3996(2) 0.0382(7) Uani 1 1 d .
H3 H 0.8052 -0.1593 0.3419 0.046 Uiso 1 1 calc R
C4' C 0.5715(2) 0.1907(4) 0.2582(2) 0.0440(7) Uani 1 1 d .
H4' H 0.5875 0.2837 0.2355 0.053 Uiso 1 1 calc R
C4 C 0.7410(3) -0.2898(3) 0.4195(2) 0.0460(8) Uani 1 1 d .
H4 H 0.7132 -0.2728 0.4698 0.055 Uiso 1 1 calc R
C5' C 0.6427(3) 0.0730(4) 0.2380(2) 0.0445(7) Uani 1 1 d .
H5' H 0.6183 -0.0206 0.2537 0.053 Uiso 1 1 calc R
C5 C 0.6547(3) -0.3470(4) 0.3499(3) 0.0576(9) Uani 1 1 d .
H5A H 0.6269 -0.4351 0.3684 0.069 Uiso 1 1 calc R
H5B H 0.5980 -0.2773 0.3358 0.069 Uiso 1 1 calc R
C6' C 0.6460(3) 0.0697(5) 0.1451(3) 0.0661(11) Uani 1 1 d .
H6'1 H 0.5801 0.1056 0.1101 0.079 Uiso 1 1 calc R
H6'2 H 0.7024 0.1310 0.1361 0.079 Uiso 1 1 calc R
C6 C 0.9370(3) -0.2219(4) 0.6075(2) 0.0543(9) Uani 1 1 d .
C7' C 0.4498(3) 0.3081(4) 0.4124(2) 0.0480(8) Uani 1 1 d .
C7 C 0.8606(4) -0.2710(6) 0.6567(3) 0.0800(13) Uani 1 1 d .
H7A H 0.8939 -0.3399 0.6988 0.120 Uiso 1 1 calc R
H7B H 0.8010 -0.3147 0.6188 0.120 Uiso 1 1 calc R
H7C H 0.8376 -0.1898 0.6843 0.120 Uiso 1 1 calc R
C8 C 1.0359(3) -0.1599(6) 0.6613(3) 0.0702(11) Uani 1 1 d .
H8A H 1.0693 -0.2298 0.7027 0.105 Uiso 1 1 calc R
H8B H 1.0194 -0.0755 0.6899 0.105 Uiso 1 1 calc R
H8C H 1.0825 -0.1345 0.6260 0.105 Uiso 1 1 calc R
C8' C 0.3945(3) 0.2469(5) 0.1789(2) 0.0581(9) Uani 1 1 d .
C9' C 0.4088(4) 0.4501(5) 0.4307(3) 0.0726(12) Uani 1 1 d .
H9'1 H 0.4456 0.5250 0.4088 0.109 Uiso 1 1 calc R
H9'2 H 0.4191 0.4617 0.4911 0.109 Uiso 1 1 calc R
H9'3 H 0.3351 0.4559 0.4041 0.109 Uiso 1 1 calc R
C9 C 0.6144(3) -0.3970(5) 0.2042(3) 0.0693(11) Uani 1 1 d .
H9A H 0.5845 -0.3052 0.1822 0.083 Uiso 1 1 calc R
H9B H 0.5588 -0.4550 0.2176 0.083 Uiso 1 1 calc R
C10 C 0.6586(4) -0.4725(5) 0.1378(3) 0.0639(10) Uani 1 1 d .
C10' C 0.2866(3) 0.1873(6) 0.1535(4) 0.0821(14) Uani 1 1 d .
H10A H 0.2874 0.0884 0.1709 0.123 Uiso 1 1 calc R
H10B H 0.2615 0.1933 0.0928 0.123 Uiso 1 1 calc R
H10C H 0.2410 0.2415 0.1803 0.123 Uiso 1 1 calc R
C11 C 0.5921(5) -0.5068(7) 0.0602(3) 0.0908(16) Uani 1 1 d .
H11 H 0.5212 -0.4830 0.0497 0.109 Uiso 1 1 calc R
C11' C 0.7695(5) 0.2971(7) 0.5422(3) 0.099(2) Uani 1 1 d .
H11A H 0.7589 0.3978 0.5267 0.118 Uiso 1 1 calc R
H11B H 0.8401 0.2700 0.5393 0.118 Uiso 1 1 calc R
C12 C 0.6297(6) -0.5749(9) -0.0007(4) 0.105(2) Uani 1 1 d .
H12 H 0.5844 -0.5953 -0.0531 0.126 Uiso 1 1 calc R
C12' C 0.7072(5) -0.0913(9) 0.0535(4) 0.107(2) Uani 1 1 d .
H12A H 0.6705 -0.0306 0.0072 0.128 Uiso 1 1 calc R
H12B H 0.6964 -0.1905 0.0348 0.128 Uiso 1 1 calc R
C13 C 0.7310(7) -0.6132(8) 0.0136(4) 0.113(2) Uani 1 1 d .
H13 H 0.7549 -0.6619 -0.0283 0.136 Uiso 1 1 calc R
C13' C 0.8171(3) -0.0599(8) 0.0700(5) 0.135(2) Uani 1 1 d G
C14 C 0.8006(6) -0.5810(9) 0.0902(4) 0.112(2) Uani 1 1 d .
H14 H 0.8715 -0.6044 0.0995 0.135 Uiso 1 1 calc R
C14' C 0.8562(6) 0.0111(10) 0.0084(4) 0.205(4) Uani 1 1 d G
H14' H 0.8104 0.0424 -0.0415 0.246 Uiso 1 1 calc R
C15 C 0.7615(4) -0.5128(7) 0.1529(3) 0.0884(15) Uani 1 1 d .
H15 H 0.8063 -0.4945 0.2058 0.106 Uiso 1 1 calc R
C15' C 0.9637(6) 0.0354(9) 0.0214(5) 0.205(4) Uani 1 1 d G
H15' H 0.9898 0.0829 -0.0198 0.246 Uiso 1 1 calc R
C16' C 1.0321(4) -0.0114(9) 0.0960(6) 0.135(2) Uani 1 1 d G
H16' H 1.1040 0.0049 0.1048 0.161 Uiso 1 1 calc R
C17' C 0.9930(5) -0.0824(9) 0.1576(4) 0.206(5) Uani 1 1 d G
H17' H 1.0388 -0.1137 0.2075 0.247 Uiso 1 1 calc R
C18' C 0.8855(6) -0.1067(8) 0.1446(4) 0.206(5) Uani 1 1 d G
H18' H 0.8594 -0.1542 0.1858 0.247 Uiso 1 1 calc R
C19' C 0.7554(4) 0.2740(5) 0.6294(3) 0.0677(11) Uani 1 1 d .
C20' C 0.8077(5) 0.1686(7) 0.6808(3) 0.0930(16) Uani 1 1 d .
H20' H 0.8599 0.1170 0.6636 0.112 Uiso 1 1 calc R
C21' C 0.7852(7) 0.1363(9) 0.7580(4) 0.122(2) Uani 1 1 d .
H21' H 0.8223 0.0637 0.7920 0.146 Uiso 1 1 calc R
C22' C 0.7101(7) 0.2094(9) 0.7840(4) 0.118(2) Uani 1 1 d .
H22' H 0.6942 0.1856 0.8354 0.141 Uiso 1 1 calc R
C23' C 0.6588(6) 0.3142(9) 0.7375(5) 0.115(2) Uani 1 1 d .
H23' H 0.6087 0.3659 0.7574 0.138 Uiso 1 1 calc R
C24' C 0.6778(5) 0.3496(7) 0.6588(4) 0.0954(16) Uani 1 1 d .
H24' H 0.6396 0.4225 0.6260 0.114 Uiso 1 1 calc R
O1' O 0.74868(17) 0.0965(3) 0.28580(14) 0.0442(5) Uani 1 1 d .
O1 O 0.82686(19) -0.3910(2) 0.44155(17) 0.0529(6) Uani 1 1 d .
O2 O 0.9643(2) -0.3392(3) 0.55926(18) 0.0638(7) Uani 1 1 d .
O2' O 0.6968(2) 0.2136(3) 0.48781(15) 0.0513(6) Uani 1 1 d .
O3' O 0.52524(18) 0.3252(2) 0.36942(15) 0.0488(6) Uani 1 1 d .
O3 O 0.8867(2) -0.1185(3) 0.54563(15) 0.0529(6) Uani 1 1 d .
O4 O 0.72821(16) -0.0338(2) 0.40493(14) 0.0381(5) Uani 1 1 d .
O4' O 0.46421(18) 0.1466(3) 0.21923(16) 0.0529(6) Uani 1 1 d .
O5 O 0.6940(2) -0.3747(4) 0.2781(2) 0.0783(9) Uani 1 1 d .
O6' O 0.6625(3) -0.0717(5) 0.1221(3) 0.1013(13) Uani 1 1 d .
O7' O 0.4205(2) 0.1946(3) 0.4308(2) 0.0785(10) Uani 1 1 d .
O8' O 0.4187(3) 0.3666(4) 0.1657(3) 0.0917(11) Uani 1 1 d .

loop_
_atom_site_aniso_label
_atom_site_aniso_U_11
_atom_site_aniso_U_22
_atom_site_aniso_U_33
_atom_site_aniso_U_23
_atom_site_aniso_U_13
_atom_site_aniso_U_12
C1' 0.0341(14) 0.0335(14) 0.0461(16) 0.0043(13) 0.0102(12) -0.0022(13)
C1 0.0447(17) 0.0394(18) 0.062(2) -0.0042(15) 0.0154(15) 0.0075(15)
C2' 0.0408(16) 0.0286(14) 0.0516(18) 0.0025(13) 0.0119(14) -0.0013(13)
C2 0.0373(16) 0.0341(16) 0.0603(19) -0.0018(14) 0.0136(14) 0.0011(13)
C3' 0.0365(15) 0.0262(14) 0.0593(19) 0.0010(13) 0.0152(14) -0.0011(12)
C3 0.0363(15) 0.0319(15) 0.0485(16) -0.0020(13) 0.0145(13) 0.0015(13)
C4' 0.0359(15) 0.0393(17) 0.0575(19) 0.0049(14) 0.0124(14) -0.0011(14)
C4 0.0441(17) 0.0313(16) 0.064(2) -0.0001(14) 0.0164(15) 0.0009(14)
C5' 0.0442(17) 0.0432(18) 0.0476(18) 0.0000(14) 0.0139(14) -0.0031(15)
C5 0.0482(18) 0.0392(18) 0.087(3) -0.0078(18) 0.0193(18) -0.0076(16)
C6' 0.063(2) 0.089(3) 0.050(2) -0.005(2) 0.0200(18) 0.000(2)
C6 0.051(2) 0.051(2) 0.057(2) 0.0021(16) 0.0068(16) 0.0171(17)
C7' 0.0395(16) 0.0437(19) 0.063(2) -0.0058(15) 0.0156(15) -0.0005(15)
C7 0.072(3) 0.082(3) 0.088(3) 0.019(3) 0.024(2) 0.008(3)
C8 0.059(2) 0.071(3) 0.069(2) -0.008(2) -0.0078(19) 0.019(2)
C8' 0.047(2) 0.067(3) 0.056(2) 0.0045(18) 0.0048(16) 0.0028(18)
C9' 0.074(3) 0.053(2) 0.104(3) -0.006(2) 0.048(3) 0.013(2)
C9 0.057(2) 0.055(2) 0.086(3) -0.008(2) -0.001(2) -0.004(2)
C10 0.068(3) 0.053(2) 0.062(2) 0.0021(18) -0.0019(19) -0.010(2)
C10' 0.047(2) 0.094(4) 0.097(3) 0.006(3) 0.000(2) -0.001(2)
C11 0.087(3) 0.103(4) 0.071(3) 0.001(3) -0.003(3) -0.019(3)
C11' 0.114(4) 0.119(5) 0.056(2) -0.003(3) 0.007(3) -0.071(4)
C12 0.120(5) 0.123(5) 0.062(3) -0.004(3) 0.005(3) -0.020(4)
C12' 0.090(4) 0.154(6) 0.084(4) -0.038(4) 0.034(3) -0.010(4)
C13 0.161(7) 0.112(5) 0.071(4) -0.004(3) 0.038(4) 0.004(5)
C13' 0.089(3) 0.132(5) 0.189(6) -0.044(4) 0.046(4) -0.009(3)
C14 0.112(5) 0.134(6) 0.088(4) -0.005(4) 0.019(3) 0.033(4)
C14' 0.192(8) 0.194(9) 0.267(10) 0.017(8) 0.129(9) -0.014(8)
C15 0.083(3) 0.102(4) 0.072(3) -0.011(3) 0.001(2) 0.012(3)
C15' 0.192(8) 0.194(9) 0.267(10) 0.017(8) 0.129(9) -0.014(8)
C16' 0.089(3) 0.132(5) 0.189(6) -0.044(4) 0.046(4) -0.009(3)
C17' 0.130(5) 0.281(12) 0.183(7) -0.058(7) -0.010(5) 0.073(7)
C18' 0.130(5) 0.281(12) 0.183(7) -0.058(7) -0.010(5) 0.073(7)
C19' 0.080(3) 0.056(2) 0.059(2) -0.0065(19) 0.002(2) -0.015(2)
C20' 0.109(4) 0.095(4) 0.070(3) -0.011(3) 0.012(3) 0.021(3)
C21' 0.174(7) 0.112(5) 0.072(3) 0.014(3) 0.016(4) 0.031(5)
C22' 0.173(7) 0.109(5) 0.072(4) -0.010(4) 0.033(4) 0.011(5)
C23' 0.137(6) 0.103(5) 0.117(5) -0.038(4) 0.055(4) 0.007(5)
C24' 0.108(4) 0.070(3) 0.096(4) -0.005(3) 0.000(3) 0.001(3)
O1' 0.0391(11) 0.0458(12) 0.0515(12) 0.0046(10) 0.0184(10) 0.0004(10)
O1 0.0487(13) 0.0307(11) 0.0772(16) -0.0014(11) 0.0105(12) 0.0042(10)
O2 0.0677(16) 0.0483(14) 0.0674(16) 0.0000(12) 0.0004(13) 0.0230(13)
O2' 0.0631(14) 0.0416(12) 0.0508(13) -0.0074(10) 0.0170(11) -0.0131(12)
O3' 0.0503(13) 0.0337(11) 0.0682(14) 0.0031(11) 0.0259(11) 0.0052(10)
O3 0.0598(15) 0.0435(13) 0.0516(14) -0.0035(10) 0.0055(11) 0.0183(11)
O4 0.0350(10) 0.0304(10) 0.0503(12) 0.0043(9) 0.0128(9) 0.0020(9)
O4' 0.0411(12) 0.0500(14) 0.0644(15) 0.0048(11) 0.0062(11) -0.0038(11)
O5 0.0503(15) 0.107(3) 0.0750(18) -0.0361(18) 0.0099(13) -0.0167(16)
O6' 0.115(3) 0.102(3) 0.105(3) -0.054(2) 0.063(2) -0.033(2)
O7' 0.0737(19) 0.0530(18) 0.128(3) 0.0027(16) 0.0630(19) -0.0023(15)
O8' 0.0637(19) 0.073(2) 0.121(3) 0.032(2) -0.0122(18) 0.0016(17)

loop_
_atom_type_symbol
_atom_type_description
_atom_type_scat_dispersion_real
_atom_type_scat_dispersion_imag
_atom_type_scat_source
C C 0.0033 0.0016 'International Tables Vol C Tables 4.2.6.8 and 6.1.1.4'
H H 0.0000 0.0000 'International Tables Vol C Tables 4.2.6.8 and 6.1.1.4'
O O 0.0106 0.0060 'International Tables Vol C Tables 4.2.6.8 and 6.1.1.4'

loop_
_geom_angle_atom_site_label_1
_geom_angle_atom_site_label_2
_geom_angle_atom_site_label_3
_geom_angle
O4 C1' O1' 113.0(2)
O4 C1' C2' 107.9(2)
O1' C1' C2' 110.0(2)
O4 C1' H1' 108.6
O1' C1' H1' 108.6
C2' C1' H1' 108.6
O2 C1 O1 113.5(3)
O2 C1 C2 105.3(3)
O1 C1 C2 106.6(3)
O2 C1 H1 110.4
O1 C1 H1 110.4
C2 C1 H1 110.4
O2' C2' C3' 106.9(2)
O2' C2' C1' 112.5(3)
C3' C2' C1' 108.7(3)
O2' C2' H2' 109.5
C3' C2' H2' 109.5
C1' C2' H2' 109.5
O3 C2 C3 110.6(3)
O3 C2 C1 102.7(3)
C3 C2 C1 103.1(3)
O3 C2 H2 113.2
C3 C2 H2 113.2
C1 C2 H2 113.2
O3' C3' C4' 108.6(2)
O3' C3' C2' 107.4(3)
C4' C3' C2' 111.6(2)
O3' C3' H3' 109.7
C4' C3' H3' 109.7
C2' C3' H3' 109.7
O4 C3 C2 116.1(2)
O4 C3 C4 109.1(2)
C2 C3 C4 102.7(3)
O4 C3 H3 109.6
C2 C3 H3 109.6
C4 C3 H3 109.6
O4' C4' C3' 107.3(2)
O4' C4' C5' 106.3(3)
C3' C4' C5' 110.5(3)
O4' C4' H4' 110.8
C3' C4' H4' 110.8
C5' C4' H4' 110.8
O1 C4 C5 111.1(3)
O1 C4 C3 103.2(3)
C5 C4 C3 116.1(3)
O1 C4 H4 108.7
C5 C4 H4 108.7
C3 C4 H4 108.7
O1' C5' C6' 106.6(3)
O1' C5' C4' 109.7(3)
C6' C5' C4' 113.0(3)
O1' C5' H5' 109.1
C6' C5' H5' 109.1
C4' C5' H5' 109.2
O5 C5 C4 109.2(3)
O5 C5 H5A 109.8
C4 C5 H5A 109.8
O5 C5 H5B 109.8
C4 C5 H5B 109.8
H5A C5 H5B 108.3
O6' C6' C5' 109.0(4)
O6' C6' H6'1 109.9
C5' C6' H6'1 109.9
O6' C6' H6'2 109.9
C5' C6' H6'2 109.9
H6'1 C6' H6'2 108.3
O3 C6 O2 105.2(3)
O3 C6 C7 108.9(3)
O2 C6 C7 110.2(4)
O3 C6 C8 109.9(3)
O2 C6 C8 108.5(3)
C7 C6 C8 113.9(4)
O7' C7' O3' 123.9(3)
O7' C7' C9' 126.0(3)
O3' C7' C9' 110.1(3)
C6 C7 H7A 109.5
C6 C7 H7B 109.5
H7A C7 H7B 109.5
C6 C7 H7C 109.5
H7A C7 H7C 109.5
H7B C7 H7C 109.5
C6 C8 H8A 109.5
C6 C8 H8B 109.5
H8A C8 H8B 109.5
C6 C8 H8C 109.5
H8A C8 H8C 109.5
H8B C8 H8C 109.5
O8' C8' O4' 123.4(4)
O8' C8' C10' 125.3(4)
O4' C8' C10' 111.3(4)
C7' C9' H9'1 109.5
C7' C9' H9'2 109.5
H9'1 C9' H9'2 109.5
C7' C9' H9'3 109.5
H9'1 C9' H9'3 109.5
H9'2 C9' H9'3 109.5
O5 C9 C10 110.1(4)
O5 C9 H9A 109.6
C10 C9 H9A 109.6
O5 C9 H9B 109.6
C10 C9 H9B 109.6
H9A C9 H9B 108.2
C15 C10 C11 118.7(5)
C15 C10 C9 122.0(4)
C11 C10 C9 119.3(5)
C8' C10' H10A 109.5
C8' C10' H10B 109.5
H10A C10' H10B 109.5
C8' C10' H10C 109.5
H10A C10' H10C 109.5
H10B C10' H10C 109.5
C12 C11 C10 120.6(6)
C12 C11 H11 119.7
C10 C11 H11 119.7
O2' C11' C19' 107.7(4)
O2' C11' H11A 110.2
C19' C11' H11A 110.2
O2' C11' H11B 110.2
C19' C11' H11B 110.2
H11A C11' H11B 108.5
C13 C12 C11 120.8(6)
C13 C12 H12 119.6
C11 C12 H12 119.6
O6' C12' C13' 115.1(5)
O6' C12' H12A 108.5
C13' C12' H12A 108.5
O6' C12' H12B 108.5
C13' C12' H12B 108.5
H12A C12' H12B 107.5
C12 C13 C14 120.8(6)
C12 C13 H13 119.6
C14 C13 H13 119.6
C14' C13' C18' 120.0
C14' C13' C12' 119.3(6)
C18' C13' C12' 120.6(6)
C13 C14 C15 118.2(6)
C13 C14 H14 120.9
C15 C14 H14 120.9
C15' C14' C13' 120.0
C15' C14' H14' 120.0
C13' C14' H14' 120.0
C10 C15 C14 120.9(5)
C10 C15 H15 119.6
C14 C15 H15 119.6
C14' C15' C16' 120.0
C14' C15' H15' 120.0
C16' C15' H15' 120.0
C17' C16' C15' 120.0
C17' C16' H16' 120.0
C15' C16' H16' 120.0
C16' C17' C18' 120.0
C16' C17' H17' 120.0
C18' C17' H17' 120.0
C17' C18' C13' 120.0
C17' C18' H18' 120.0
C13' C18' H18' 120.0
C20' C19' C24' 116.9(5)
C20' C19' C11' 121.9(5)
C24' C19' C11' 120.8(5)
C19' C20' C21' 121.6(6)
C19' C20' H20' 119.2
C21' C20' H20' 119.2
C22' C21' C20' 120.2(7)
C22' C21' H21' 119.9
C20' C21' H21' 119.9
C23' C22' C21' 120.5(7)
C23' C22' H22' 119.8
C21' C22' H22' 119.8
C22' C23' C24' 121.4(7)
C22' C23' H23' 119.3
C24' C23' H23' 119.3
C23' C24' C19' 119.4(6)
C23' C24' H24' 120.3
C19' C24' H24' 120.3
C1' O1' C5' 113.9(2)
C1 O1 C4 110.6(2)
C1 O2 C6 110.6(3)
C11' O2' C2' 118.0(3)
C7' O3' C3' 118.4(2)
C2 O3 C6 110.5(2)
C1' O4 C3 114.4(2)
C8' O4' C4' 118.9(3)
C9 O5 C5 112.9(3)
C12' O6' C6' 117.3(5)

loop_
_geom_bond_atom_site_label_1
_geom_bond_atom_site_label_2
_geom_bond_distance
C1' O4 1.397(4)
C1' O1' 1.417(4)
C1' C2' 1.530(4)
C1' H1' 0.9800
C1 O2 1.379(5)
C1 O1 1.414(4)
C1 C2 1.528(5)
C1 H1 0.9800
C2' O2' 1.401(4)
C2' C3' 1.523(4)
C2' H2' 0.9800
C2 O3 1.416(4)
C2 C3 1.512(4)
C2 H2 0.9800
C3' O3' 1.437(4)
C3' C4' 1.498(5)
C3' H3' 0.9800
C3 O4 1.418(4)
C3 C4 1.516(4)
C3 H3 0.9800
C4' O4' 1.455(4)
C4' C5' 1.522(5)
C4' H4' 0.9800
C4 O1 1.443(4)
C4 C5 1.490(5)
C4 H4 0.9800
C5' O1' 1.435(4)
C5' C6' 1.516(5)
C5' H5' 0.9800
C5 O5 1.402(5)
C5 H5A 0.9700
C5 H5B 0.9700
C6' O6' 1.396(6)
C6' H6'1 0.9700
C6' H6'2 0.9700
C6 O3 1.430(4)
C6 O2 1.433(5)
C6 C7 1.491(6)
C6 C8 1.492(6)
C7' O7' 1.184(5)
C7' O3' 1.346(4)
C7' C9' 1.481(5)
C7 H7A 0.9600
C7 H7B 0.9600
C7 H7C 0.9600
C8 H8A 0.9600
C8 H8B 0.9600
C8 H8C 0.9600
C8' O8' 1.188(6)
C8' O4' 1.358(5)
C8' C10' 1.481(6)
C9' H9'1 0.9600
C9' H9'2 0.9600
C9' H9'3 0.9600
C9 O5 1.402(5)
C9 C10 1.509(7)
C9 H9A 0.9700
C9 H9B 0.9700
C10 C15 1.363(7)
C10 C11 1.383(7)
C10' H10A 0.9600
C10' H10B 0.9600
C10' H10C 0.9600
C11 C12 1.359(9)
C11 H11 0.9300
C11' O2' 1.372(5)
C11' C19' 1.481(6)
C11' H11A 0.9700
C11' H11B 0.9700
C12 C13 1.338(10)
C12 H12 0.9300
C12' O6' 1.385(6)
C12' C13' 1.429(7)
C12' H12A 0.9700
C12' H12B 0.9700
C13 C14 1.384(10)
C13 H13 0.9300
C13' C14' 1.3900
C13' C18' 1.3900
C14 C15 1.393(8)
C14 H14 0.9300
C14' C15' 1.3900
C14' H14' 0.9300
C15 H15 0.9300
C15' C16' 1.3900
C15' H15' 0.9300
C16' C17' 1.3900
C16' H16' 0.9300
C17' C18' 1.3900
C17' H17' 0.9300
C18' H18' 0.9300
C19' C20' 1.358(7)
C19' C24' 1.407(8)
C20' C21' 1.383(9)
C20' H20' 0.9300
C21' C22' 1.343(11)
C21' H21' 0.9300
C22' C23' 1.312(11)
C22' H22' 0.9300
C23' C24' 1.393(9)
C23' H23' 0.9300
C24' H24' 0.9300

loop_
_geom_torsion_atom_site_label_1
_geom_torsion_atom_site_label_2
_geom_torsion_atom_site_label_3
_geom_torsion_atom_site_label_4
_geom_torsion
O4 C1' C2' O2' 51.1(3)
O1' C1' C2' O2' 174.7(2)
O4 C1' C2' C3' -67.2(3)
O1' C1' C2' C3' 56.4(3)
O2 C1 C2 O3 -24.1(3)
O1 C1 C2 O3 96.9(3)
O2 C1 C2 C3 -139.0(3)
O1 C1 C2 C3 -18.1(3)
O2' C2' C3' O3' 65.5(3)
C1' C2' C3' O3' -172.7(2)
O2' C2' C3' C4' -175.6(2)
C1' C2' C3' C4' -53.8(3)
O3 C2 C3 O4 43.0(4)
C1 C2 C3 O4 152.2(3)
O3 C2 C3 C4 -75.9(3)
C1 C2 C3 C4 33.2(3)
O3' C3' C4' O4' -72.7(3)
C2' C3' C4' O4' 169.0(2)
O3' C3' C4' C5' 171.7(2)
C2' C3' C4' C5' 53.4(3)
O4 C3 C4 O1 -160.4(2)
C2 C3 C4 O1 -36.7(3)
O4 C3 C4 C5 77.8(3)
C2 C3 C4 C5 -158.5(3)
O4' C4' C5' O1' -170.6(2)
C3' C4' C5' O1' -54.5(3)
O4' C4' C5' C6' 70.6(4)
C3' C4' C5' C6' -173.2(3)
O1 C4 C5 O5 -59.2(4)
C3 C4 C5 O5 58.4(4)
O1' C5' C6' O6' 90.2(4)
C4' C5' C6' O6' -149.2(3)
O5 C9 C10 C15 1.4(7)
O5 C9 C10 C11 178.9(4)
C15 C10 C11 C12 -2.2(9)
C9 C10 C11 C12 -179.9(5)
C10 C11 C12 C13 1.5(11)
C11 C12 C13 C14 -1.6(12)
O6' C12' C13' C14' -139.8(6)
O6' C12' C13' C18' 43.8(9)
C12 C13 C14 C15 2.4(12)
C18' C13' C14' C15' 0.0
C12' C13' C14' C15' -176.5(6)
C11 C10 C15 C14 3.1(9)
C9 C10 C15 C14 -179.4(6)
C13 C14 C15 C10 -3.1(11)
C13' C14' C15' C16' 0.0
C14' C15' C16' C17' 0.0
C15' C16' C17' C18' 0.0
C16' C17' C18' C13' 0.0
C14' C13' C18' C17' 0.0
C12' C13' C18' C17' 176.4(6)
O2' C11' C19' C20' 89.7(6)
O2' C11' C19' C24' -82.8(6)
C24' C19' C20' C21' 0.5(9)
C11' C19' C20' C21' -172.2(6)
C19' C20' C21' C22' 0.1(12)
C20' C21' C22' C23' -1.5(13)
C21' C22' C23' C24' 2.2(13)
C22' C23' C24' C19' -1.6(11)
C20' C19' C24' C23' 0.2(8)
C11' C19' C24' C23' 173.0(5)
O4 C1' O1' C5' 58.8(3)
C2' C1' O1' C5' -61.8(3)
C6' C5' O1' C1' -177.1(3)
C4' C5' O1' C1' 60.2(3)
O2 C1 O1 C4 110.2(3)
C2 C1 O1 C4 -5.3(4)
C5 C4 O1 C1 151.6(3)
C3 C4 O1 C1 26.5(3)
O1 C1 O2 C6 -97.1(3)
C2 C1 O2 C6 19.2(4)
O3 C6 O2 C1 -6.6(4)
C7 C6 O2 C1 110.6(4)
C8 C6 O2 C1 -124.1(4)
C19' C11' O2' C2' -179.6(4)
C3' C2' O2' C11' -145.9(4)
C1' C2' O2' C11' 94.8(5)
O7' C7' O3' C3' -6.7(5)
C9' C7' O3' C3' 174.6(3)
C4' C3' O3' C7' 124.3(3)
C2' C3' O3' C7' -114.8(3)
C3 C2 O3 C6 130.1(3)
C1 C2 O3 C6 20.8(3)
O2 C6 O3 C2 -10.1(4)
C7 C6 O3 C2 -128.1(4)
C8 C6 O3 C2 106.5(3)
O1' C1' O4 C3 69.1(3)
C2' C1' O4 C3 -169.0(2)
C2 C3 O4 C1' 74.1(3)
C4 C3 O4 C1' -170.5(3)
O8' C8' O4' C4' 8.1(6)
C10' C8' O4' C4' -172.3(3)
C3' C4' O4' C8' 103.2(3)
C5' C4' O4' C8' -138.5(3)
C10 C9 O5 C5 -161.5(4)
C4 C5 O5 C9 -166.2(4)
C13' C12' O6' C6' 73.9(8)
C5' C6' O6' C12' -155.8(4)
